data_7235121
loop_
_publ_author_name
'Amanda L. Catherall'
'Michael S. Hill'
'Andrew L. Johnson'
'Gabriele Kociok-Kohn'
'Mary F. Mahon'

_publ_section_title
;
 Homoleptic zirconium amidates: single source precursors for the
 aerosol-assisted chemical vapour deposition of ZrO2
;
_journal_name_full 'Journal of Materials Chemistry C'
_journal_page_first 10731
_journal_page_last 10739
_journal_paper_doi 10.1039/C6TC03631G
_journal_volume 4
_journal_year 2016
_chemical_absolute_configuration unk
_chemical_formula_sum 'C32 H64 N4 O4 Zr'
_chemical_formula_weight 660.09
_space_group_IT_number 9
_space_group_name_Hall 'C -2yc'
_space_group_name_H-M_alt 'C 1 c 1'
_symmetry_cell_setting monoclinic
_symmetry_space_group_name_H-M 'C 1 c 1'
_atom_sites_solution_hydrogens geom
_atom_sites_solution_primary direct
_atom_sites_solution_secondary difmap
_cell_angle_alpha 90.00
_cell_angle_beta 98.836(2)
_cell_angle_gamma 90.00
_cell_formula_units_Z 4
_cell_length_a 20.1357(5)
_cell_length_b 15.0949(4)
_cell_length_c 12.2443(3)
_cell_measurement_reflns_used 8965
_cell_measurement_temperature 150(2)
_cell_measurement_theta_max 28.9400
_cell_measurement_theta_min 3.6430
_cell_volume 3677.44(16)
_computing_cell_refinement
;
CrysAlisPro, Agilent Technologies,
Version 1.171.37.33 (release 27-03-2014 CrysAlis171 .NET)
(compiled Mar 27 2014,17:12:48)
;
_computing_data_collection
;
CrysAlisPro, Agilent Technologies,
Version 1.171.37.33 (release 27-03-2014 CrysAlis171 .NET)
(compiled Mar 27 2014,17:12:48)
;
_computing_data_reduction
;
CrysAlisPro, Agilent Technologies,
Version 1.171.37.33 (release 27-03-2014 CrysAlis171 .NET)
(compiled Mar 27 2014,17:12:48)
;
_computing_molecular_graphics 'ORTEX (P.McArdle 1995)'
_computing_publication_material 'SHELXL-97/2 (Sheldrick 1997)'
_computing_structure_refinement 'SHELXL-97/2 (Sheldrick 1997)'
_computing_structure_solution 'SHELXS-97 (Sheldrick 1990)'
_diffrn_ambient_temperature 150(2)
_diffrn_detector 'CCD plate'
_diffrn_detector_type EosS2
_diffrn_measured_fraction_theta_full 0.991
_diffrn_measured_fraction_theta_max 0.991
_diffrn_measurement_device 'four-circle diffractometer'
_diffrn_measurement_device_type 'New Xcalibur, EosS2'
_diffrn_radiation_monochromator graphite
_diffrn_radiation_probe x-ray
_diffrn_radiation_type 'Mo K\a'
_diffrn_radiation_wavelength 0.71073
_diffrn_reflns_av_R_equivalents 0.0000
_diffrn_reflns_av_sigmaI/netI 0.0560
_diffrn_reflns_limit_h_max 26
_diffrn_reflns_limit_h_min -26
_diffrn_reflns_limit_k_max 19
_diffrn_reflns_limit_k_min -19
_diffrn_reflns_limit_l_max 10
_diffrn_reflns_limit_l_min -15
_diffrn_reflns_number 6983
_diffrn_reflns_theta_full 27.48
_diffrn_reflns_theta_max 27.48
_diffrn_reflns_theta_min 3.36
_diffrn_source 'Enhance (Mo) X-ray Source'
_exptl_absorpt_coefficient_mu 0.336
_exptl_absorpt_correction_T_max 1.00000
_exptl_absorpt_correction_T_min 0.91456
_exptl_absorpt_correction_type multi-scan
_exptl_absorpt_process_details
;
CrysAlisPro, Agilent Technologies,
Version 1.171.37.33 (release 27-03-2014 CrysAlis171 .NET)
(compiled Mar 27 2014,17:12:48)
Empirical absorption correction using spherical harmonics,
 implemented in SCALE3 ABSPACK scaling algorithm.
;
_exptl_crystal_colour colorless
_exptl_crystal_density_diffrn 1.192
_exptl_crystal_density_method 'not measured'
_exptl_crystal_description plate
_exptl_crystal_F_000 1424
_exptl_crystal_size_max 0.256
_exptl_crystal_size_mid 0.222
_exptl_crystal_size_min 0.046
_refine_diff_density_max 1.570
_refine_diff_density_min -1.785
_refine_diff_density_rms 0.101
_refine_ls_extinction_method none
_refine_ls_goodness_of_fit_ref 1.024
_refine_ls_hydrogen_treatment constr
_refine_ls_matrix_type full
_refine_ls_number_parameters 391
_refine_ls_number_restraints 2
_refine_ls_restrained_S_all 1.024
_refine_ls_R_factor_all 0.0649
_refine_ls_R_factor_gt 0.0517
_refine_ls_shift/su_max 0.000
_refine_ls_shift/su_mean 0.000
_refine_ls_structure_factor_coef Fsqd
_refine_ls_weighting_details 'calc w=1/[\s^2^(Fo^2^)+(0.1113P)^2^+0.0000P] where P=(Fo^2^+2Fc^2^)/3'
_refine_ls_weighting_scheme calc
_refine_ls_wR_factor_gt 0.1460
_refine_ls_wR_factor_ref 0.1553
_reflns_number_gt 5714
_reflns_number_total 6983
_reflns_threshold_expression >2sigma(I)
_cod_data_source_file J-Mater-Chem-C-2016-4-10731.cif
_cod_data_source_block e14msh6
_cod_depositor_comments
;
The following automatic conversions were performed:

data item '_symmetry_cell_setting' value 'Monoclinic' was changed to
'monoclinic' in accordance with the built-in table derived from the
CIF Core dictionary named 'cif_core.dic' version 2.4.5 last updated
on 2014-11-21.

Automatic conversion script
Id: cif_fix_values 6909 2019-04-08 15:41:33Z antanas 
;
_cod_original_sg_symbol_H-M Cc
_cod_database_code 7235121

loop_
_symmetry_equiv_pos_as_xyz
'x, y, z'
'x, -y, z+1/2'
'x+1/2, y+1/2, z'
'x+1/2, -y+1/2, z+1/2'

loop_
_atom_site_label
_atom_site_type_symbol
_atom_site_fract_x
_atom_site_fract_y
_atom_site_fract_z
_atom_site_U_iso_or_equiv
_atom_site_adp_type
_atom_site_occupancy
_atom_site_symmetry_multiplicity
_atom_site_calc_flag
_atom_site_refinement_flags
_atom_site_disorder_assembly
_atom_site_disorder_group
Zr1 Zr 0.01608(4) 0.24331(2) 0.57769(6) 0.01271(13) Uani 1 1 d . . .
O1 O -0.0079(2) 0.2883(3) 0.4057(3) 0.0160(9) Uani 1 1 d . . .
O2 O 0.0676(2) 0.1213(2) 0.6428(4) 0.0195(9) Uani 1 1 d . . .
O3 O 0.05698(19) 0.3786(2) 0.5820(4) 0.0176(8) Uani 1 1 d . . .
O4 O -0.0544(2) 0.1862(3) 0.6789(4) 0.0208(9) Uani 1 1 d . . .
N1 N -0.0364(2) 0.1527(3) 0.4379(4) 0.0167(10) Uani 1 1 d . . .
N2 N 0.1184(3) 0.2028(3) 0.5341(4) 0.0169(11) Uani 1 1 d . . .
N3 N 0.0667(3) 0.3078(3) 0.7396(4) 0.0162(10) Uani 1 1 d . . .
N4 N -0.0848(3) 0.3109(3) 0.5953(4) 0.0176(11) Uani 1 1 d . . .
C1 C -0.0367(3) 0.2155(4) 0.3654(5) 0.0148(11) Uani 1 1 d . . .
C2 C -0.0647(4) 0.2126(4) 0.2411(5) 0.0249(14) Uani 1 1 d . . .
C3 C -0.0549(4) 0.3033(4) 0.1916(6) 0.0321(15) Uani 1 1 d . . .
H3A H -0.0776 0.3047 0.1148 0.048 Uiso 1 1 calc R . .
H3B H -0.0068 0.3145 0.1936 0.048 Uiso 1 1 calc R . .
H3C H -0.0741 0.3489 0.2344 0.048 Uiso 1 1 calc R . .
C4 C -0.1394(4) 0.1924(5) 0.2211(6) 0.0370(17) Uani 1 1 d . . .
H4A H -0.1628 0.2330 0.2647 0.056 Uiso 1 1 calc R . .
H4B H -0.1468 0.1312 0.2432 0.056 Uiso 1 1 calc R . .
H4C H -0.1569 0.1998 0.1424 0.056 Uiso 1 1 calc R . .
C5 C -0.0256(4) 0.1448(4) 0.1812(6) 0.0324(16) Uani 1 1 d . . .
H5A H -0.0266 0.0867 0.2168 0.049 Uiso 1 1 calc R . .
H5B H 0.0211 0.1643 0.1851 0.049 Uiso 1 1 calc R . .
H5C H -0.0464 0.1402 0.1036 0.049 Uiso 1 1 calc R . .
C6 C -0.0617(3) 0.0616(3) 0.4163(6) 0.0222(13) Uani 1 1 d . . .
H6 H -0.0843 0.0580 0.3377 0.027 Uiso 1 1 calc R . .
C7 C -0.1133(4) 0.0397(5) 0.4914(7) 0.0379(17) Uani 1 1 d . . .
H7A H -0.0914 0.0401 0.5687 0.057 Uiso 1 1 calc R . .
H7B H -0.1323 -0.0191 0.4727 0.057 Uiso 1 1 calc R . .
H7C H -0.1493 0.0840 0.4812 0.057 Uiso 1 1 calc R . .
C8 C -0.0048(4) -0.0039(4) 0.4327(7) 0.0344(17) Uani 1 1 d . . .
H8A H 0.0274 0.0106 0.3829 0.052 Uiso 1 1 calc R . .
H8B H -0.0224 -0.0637 0.4165 0.052 Uiso 1 1 calc R . .
H8C H 0.0178 -0.0011 0.5095 0.052 Uiso 1 1 calc R . .
C9 C 0.1206(3) 0.1305(3) 0.5946(5) 0.0139(10) Uani 1 1 d . . .
C10 C 0.1751(3) 0.0593(4) 0.6139(5) 0.0213(12) Uani 1 1 d . . .
C11 C 0.1536(4) -0.0137(4) 0.6882(6) 0.0353(18) Uani 1 1 d . . .
H11A H 0.1397 0.0131 0.7540 0.053 Uiso 1 1 calc R . .
H11B H 0.1915 -0.0539 0.7106 0.053 Uiso 1 1 calc R . .
H11C H 0.1159 -0.0470 0.6474 0.053 Uiso 1 1 calc R . .
C12 C 0.2405(3) 0.1002(5) 0.6738(6) 0.0325(16) Uani 1 1 d . . .
H12A H 0.2540 0.1494 0.6299 0.049 Uiso 1 1 calc R . .
H12B H 0.2759 0.0551 0.6833 0.049 Uiso 1 1 calc R . .
H12C H 0.2333 0.1221 0.7464 0.049 Uiso 1 1 calc R . .
C13 C 0.1871(4) 0.0160(4) 0.5059(6) 0.0284(14) Uani 1 1 d . . .
H13A H 0.1446 -0.0074 0.4669 0.043 Uiso 1 1 calc R . .
H13B H 0.2195 -0.0324 0.5221 0.043 Uiso 1 1 calc R . .
H13C H 0.2049 0.0602 0.4593 0.043 Uiso 1 1 calc R . .
C14 C 0.1698(4) 0.2311(4) 0.4717(6) 0.0222(13) Uani 1 1 d . . .
H14 H 0.2074 0.1871 0.4833 0.027 Uiso 1 1 calc R . .
C15 C 0.1411(4) 0.2330(5) 0.3485(6) 0.0337(16) Uani 1 1 d . . .
H15A H 0.1329 0.1723 0.3215 0.051 Uiso 1 1 calc R . .
H15B H 0.1733 0.2617 0.3075 0.051 Uiso 1 1 calc R . .
H15C H 0.0988 0.2662 0.3375 0.051 Uiso 1 1 calc R . .
C16 C 0.1979(4) 0.3224(4) 0.5140(7) 0.0361(17) Uani 1 1 d . . .
H16A H 0.1618 0.3665 0.5031 0.054 Uiso 1 1 calc R . .
H16B H 0.2338 0.3403 0.4728 0.054 Uiso 1 1 calc R . .
H16C H 0.2160 0.3182 0.5928 0.054 Uiso 1 1 calc R . .
C17 C 0.0777(3) 0.3805(3) 0.6889(5) 0.0180(12) Uani 1 1 d . . .
C18 C 0.1104(3) 0.4676(4) 0.7357(5) 0.0260(14) Uani 1 1 d . . .
C19 C 0.1113(5) 0.5350(4) 0.6432(6) 0.0394(19) Uani 1 1 d . . .
H19A H 0.1414 0.5142 0.5928 0.059 Uiso 1 1 calc R . .
H19B H 0.1274 0.5921 0.6749 0.059 Uiso 1 1 calc R . .
H19C H 0.0658 0.5419 0.6024 0.059 Uiso 1 1 calc R . .
C20 C 0.0708(4) 0.5075(4) 0.8222(6) 0.0398(19) Uani 1 1 d . . .
H20A H 0.0240 0.5171 0.7884 0.060 Uiso 1 1 calc R . .
H20B H 0.0910 0.5642 0.8484 0.060 Uiso 1 1 calc R . .
H20C H 0.0722 0.4666 0.8847 0.060 Uiso 1 1 calc R . .
C21 C 0.1847(4) 0.4500(5) 0.7898(6) 0.0405(18) Uani 1 1 d . . .
H21A H 0.1854 0.4074 0.8503 0.061 Uiso 1 1 calc R . .
H21B H 0.2053 0.5057 0.8188 0.061 Uiso 1 1 calc R . .
H21C H 0.2099 0.4260 0.7341 0.061 Uiso 1 1 calc R . .
C22 C 0.0831(3) 0.2924(4) 0.8591(5) 0.0238(13) Uani 1 1 d . . .
H22 H 0.1099 0.3439 0.8933 0.029 Uiso 1 1 calc R . .
C23 C 0.1249(5) 0.2096(5) 0.8812(6) 0.047(2) Uani 1 1 d . . .
H23A H 0.1000 0.1590 0.8452 0.071 Uiso 1 1 calc R . .
H23B H 0.1347 0.1991 0.9610 0.071 Uiso 1 1 calc R . .
H23C H 0.1671 0.2168 0.8516 0.071 Uiso 1 1 calc R . .
C24 C 0.0208(4) 0.2847(6) 0.9103(6) 0.0451(19) Uani 1 1 d . . .
H24A H -0.0050 0.3397 0.8984 0.068 Uiso 1 1 calc R . .
H24B H 0.0330 0.2739 0.9898 0.068 Uiso 1 1 calc R . .
H24C H -0.0064 0.2352 0.8763 0.068 Uiso 1 1 calc R . .
C25 C -0.0992(3) 0.2468(3) 0.6581(5) 0.0196(12) Uani 1 1 d . . .
C26 C -0.1636(4) 0.2342(5) 0.7122(7) 0.0330(17) Uani 1 1 d . . .
C27 C -0.1591(4) 0.1483(5) 0.7750(8) 0.047(2) Uani 1 1 d . . .
H27A H -0.1521 0.0995 0.7253 0.070 Uiso 1 1 calc R . .
H27B H -0.2010 0.1386 0.8049 0.070 Uiso 1 1 calc R . .
H27C H -0.1214 0.1509 0.8359 0.070 Uiso 1 1 calc R . .
C28 C -0.1712(4) 0.3113(6) 0.7917(7) 0.0426(19) Uani 1 1 d . . .
H28A H -0.2143 0.3059 0.8191 0.064 Uiso 1 1 calc R . .
H28B H -0.1698 0.3677 0.7525 0.064 Uiso 1 1 calc R . .
H28C H -0.1344 0.3093 0.8542 0.064 Uiso 1 1 calc R . .
C29 C -0.2265(4) 0.2285(6) 0.6164(8) 0.046(2) Uani 1 1 d . . .
H29A H -0.2203 0.1792 0.5669 0.069 Uiso 1 1 calc R . .
H29B H -0.2306 0.2841 0.5744 0.069 Uiso 1 1 calc R . .
H29C H -0.2675 0.2187 0.6489 0.069 Uiso 1 1 calc R . .
C30 C -0.1253(3) 0.3897(4) 0.5591(5) 0.0254(14) Uani 1 1 d . . .
H30 H -0.1679 0.3858 0.5912 0.031 Uiso 1 1 calc R . .
C31 C -0.1435(6) 0.3887(7) 0.4360(7) 0.069(3) Uani 1 1 d . . .
H31A H -0.1025 0.3884 0.4021 0.103 Uiso 1 1 calc R . .
H31B H -0.1701 0.4415 0.4119 0.103 Uiso 1 1 calc R . .
H31C H -0.1700 0.3354 0.4133 0.103 Uiso 1 1 calc R . .
C32 C -0.0899(5) 0.4728(5) 0.6019(11) 0.070(3) Uani 1 1 d . . .
H32A H -0.0881 0.4758 0.6822 0.105 Uiso 1 1 calc R . .
H32B H -0.1143 0.5243 0.5675 0.105 Uiso 1 1 calc R . .
H32C H -0.0441 0.4726 0.5840 0.105 Uiso 1 1 calc R . .

loop_
_atom_site_aniso_label
_atom_site_aniso_U_11
_atom_site_aniso_U_22
_atom_site_aniso_U_33
_atom_site_aniso_U_23
_atom_site_aniso_U_13
_atom_site_aniso_U_12
Zr1 0.01145(19) 0.01264(19) 0.0133(2) 0.0004(3) -0.00060(17) 0.0012(3)
O1 0.018(2) 0.0149(18) 0.016(2) -0.0047(15) 0.0076(17) 0.0010(16)
O2 0.019(2) 0.0180(18) 0.021(2) 0.0025(17) 0.0001(18) 0.0023(16)
O3 0.0169(19) 0.0165(17) 0.018(2) -0.0015(17) -0.0013(18) -0.0008(14)
O4 0.021(2) 0.026(2) 0.018(2) 0.0015(18) 0.0085(19) -0.0022(17)
N1 0.016(2) 0.016(2) 0.017(3) 0.000(2) 0.000(2) -0.0042(18)
N2 0.017(3) 0.020(2) 0.014(3) 0.006(2) 0.003(2) 0.006(2)
N3 0.018(2) 0.016(2) 0.013(2) 0.0007(19) -0.002(2) 0.001(2)
N4 0.019(3) 0.015(2) 0.017(3) -0.0015(19) -0.001(2) -0.0002(19)
C1 0.010(3) 0.021(3) 0.015(3) 0.005(2) 0.007(2) -0.002(2)
C2 0.035(4) 0.022(3) 0.016(3) -0.001(3) -0.005(3) 0.006(3)
C3 0.048(4) 0.028(3) 0.019(3) 0.007(3) -0.001(3) -0.001(3)
C4 0.033(4) 0.036(3) 0.035(4) -0.007(3) -0.017(3) 0.006(3)
C5 0.048(4) 0.025(3) 0.024(4) -0.010(3) 0.007(3) 0.002(3)
C6 0.021(3) 0.017(2) 0.027(3) 0.001(2) -0.003(3) -0.003(2)
C7 0.034(4) 0.033(4) 0.049(5) -0.005(3) 0.015(4) -0.010(3)
C8 0.033(4) 0.019(3) 0.047(5) -0.005(3) -0.007(3) 0.001(3)
C9 0.014(3) 0.014(2) 0.012(3) -0.002(2) -0.001(2) -0.0017(19)
C10 0.017(3) 0.022(3) 0.024(3) 0.002(2) -0.001(3) 0.005(2)
C11 0.039(4) 0.023(3) 0.044(4) 0.018(3) 0.006(4) 0.022(3)
C12 0.016(3) 0.039(3) 0.040(4) -0.001(3) -0.006(3) 0.011(3)
C13 0.030(3) 0.023(3) 0.032(4) 0.001(3) 0.005(3) 0.007(2)
C14 0.021(4) 0.020(3) 0.025(4) 0.005(3) 0.003(3) 0.000(3)
C15 0.028(4) 0.048(4) 0.029(4) 0.012(3) 0.018(3) 0.009(3)
C16 0.028(4) 0.030(3) 0.051(5) 0.015(3) 0.008(3) -0.007(3)
C17 0.015(3) 0.015(2) 0.023(3) -0.001(2) 0.000(2) -0.003(2)
C18 0.032(4) 0.021(3) 0.023(3) 0.002(3) -0.005(3) -0.012(3)
C19 0.067(6) 0.022(3) 0.027(4) -0.001(3) 0.000(4) -0.010(3)
C20 0.061(5) 0.025(3) 0.029(4) -0.012(3) -0.006(4) -0.003(3)
C21 0.030(4) 0.049(4) 0.039(4) -0.008(3) -0.006(3) -0.020(3)
C22 0.030(3) 0.026(3) 0.015(3) -0.003(2) 0.002(3) -0.006(3)
C23 0.077(7) 0.037(4) 0.022(4) 0.005(3) -0.008(4) 0.014(4)
C24 0.055(5) 0.059(4) 0.019(3) -0.005(3) 0.000(4) -0.013(4)
C25 0.015(3) 0.022(3) 0.022(3) 0.000(2) 0.002(2) 0.002(2)
C26 0.032(4) 0.033(4) 0.039(5) 0.004(3) 0.020(4) 0.010(3)
C27 0.031(4) 0.057(5) 0.061(6) 0.013(4) 0.036(4) 0.003(3)
C28 0.033(4) 0.065(5) 0.033(4) 0.000(4) 0.015(3) 0.011(4)
C29 0.020(3) 0.056(4) 0.063(6) -0.009(4) 0.013(4) -0.003(3)
C30 0.016(3) 0.028(3) 0.032(4) 0.003(3) 0.001(3) 0.003(2)
C31 0.086(7) 0.085(7) 0.032(5) 0.009(4) 0.003(5) 0.066(6)
C32 0.042(5) 0.020(3) 0.140(10) -0.006(5) -0.012(6) 0.012(3)

loop_
_atom_type_symbol
_atom_type_description
_atom_type_scat_dispersion_real
_atom_type_scat_dispersion_imag
_atom_type_scat_source
C C 0.0033 0.0016 'International Tables Vol C Tables 4.2.6.8 and 6.1.1.4'
H H 0.0000 0.0000 'International Tables Vol C Tables 4.2.6.8 and 6.1.1.4'
N N 0.0061 0.0033 'International Tables Vol C Tables 4.2.6.8 and 6.1.1.4'
O O 0.0106 0.0060 'International Tables Vol C Tables 4.2.6.8 and 6.1.1.4'
Zr Zr -2.9673 0.5597 'International Tables Vol C Tables 4.2.6.8 and 6.1.1.4'

loop_
_geom_angle_atom_site_label_1
_geom_angle_atom_site_label_2
_geom_angle_atom_site_label_3
_geom_angle
_geom_angle_site_symmetry_1
_geom_angle_site_symmetry_3
O1 Zr1 O4 126.62(17) . .
O1 Zr1 O3 76.24(15) . .
O4 Zr1 O3 128.48(16) . .
O1 Zr1 O2 128.91(16) . .
O4 Zr1 O2 77.08(16) . .
O3 Zr1 O2 127.91(16) . .
O1 Zr1 N2 86.10(17) . .
O4 Zr1 N2 135.14(16) . .
O3 Zr1 N2 84.63(16) . .
O2 Zr1 N2 58.05(16) . .
O1 Zr1 N3 134.34(16) . .
O4 Zr1 N3 85.35(18) . .
O3 Zr1 N3 58.14(16) . .
O2 Zr1 N3 85.42(17) . .
N2 Zr1 N3 91.05(19) . .
O1 Zr1 N4 83.45(17) . .
O4 Zr1 N4 57.89(17) . .
O3 Zr1 N4 85.34(15) . .
O2 Zr1 N4 134.97(17) . .
N2 Zr1 N4 166.96(18) . .
N3 Zr1 N4 90.71(18) . .
O1 Zr1 N1 57.69(15) . .
O4 Zr1 N1 85.67(17) . .
O3 Zr1 N1 133.86(17) . .
O2 Zr1 N1 84.79(16) . .
N2 Zr1 N1 89.68(19) . .
N3 Zr1 N1 167.97(17) . .
N4 Zr1 N1 91.28(17) . .
O1 Zr1 C25 105.87(17) . .
O4 Zr1 C25 28.69(16) . .
O3 Zr1 C25 108.52(15) . .
O2 Zr1 C25 105.77(16) . .
N2 Zr1 C25 163.80(17) . .
N3 Zr1 C25 88.22(19) . .
N4 Zr1 C25 29.20(16) . .
N1 Zr1 C25 87.73(19) . .
O1 Zr1 C17 105.38(16) . .
O4 Zr1 C17 107.80(18) . .
O3 Zr1 C17 29.17(17) . .
O2 Zr1 C17 107.89(17) . .
N2 Zr1 C17 87.79(19) . .
N3 Zr1 C17 28.97(17) . .
N4 Zr1 C17 87.51(17) . .
N1 Zr1 C17 163.03(17) . .
C25 Zr1 C17 99.17(18) . .
O1 Zr1 C1 28.79(16) . .
O4 Zr1 C1 106.92(16) . .
O3 Zr1 C1 105.02(16) . .
O2 Zr1 C1 108.29(17) . .
N2 Zr1 C1 88.21(18) . .
N3 Zr1 C1 163.12(16) . .
N4 Zr1 C1 86.37(18) . .
N1 Zr1 C1 28.91(17) . .
C25 Zr1 C1 97.11(18) . .
C17 Zr1 C1 134.17(17) . .
O1 Zr1 C9 108.90(16) . .
O4 Zr1 C9 105.86(16) . .
O3 Zr1 C9 107.47(14) . .
O2 Zr1 C9 28.78(16) . .
N2 Zr1 C9 29.28(16) . .
N3 Zr1 C9 87.90(16) . .
N4 Zr1 C9 163.75(17) . .
N1 Zr1 C9 86.88(16) . .
C25 Zr1 C9 134.55(17) . .
C17 Zr1 C9 98.87(16) . .
C1 Zr1 C9 99.44(17) . .
C1 O1 Zr1 97.0(3) . .
C9 O2 Zr1 96.8(3) . .
C17 O3 Zr1 96.0(3) . .
C25 O4 Zr1 96.0(4) . .
C1 N1 C6 126.3(5) . .
C1 N1 Zr1 91.6(3) . .
C6 N1 Zr1 142.1(4) . .
C9 N2 C14 125.4(5) . .
C9 N2 Zr1 92.5(4) . .
C14 N2 Zr1 142.1(4) . .
C17 N3 C22 125.6(5) . .
C17 N3 Zr1 91.8(4) . .
C22 N3 Zr1 142.6(4) . .
C25 N4 C30 128.1(6) . .
C25 N4 Zr1 90.3(4) . .
C30 N4 Zr1 141.5(4) . .
N1 C1 O1 113.7(5) . .
N1 C1 C2 128.1(5) . .
O1 C1 C2 118.2(5) . .
N1 C1 Zr1 59.5(3) . .
O1 C1 Zr1 54.2(3) . .
C2 C1 Zr1 172.4(4) . .
C4 C2 C3 107.6(5) . .
C4 C2 C1 111.7(6) . .
C3 C2 C1 108.5(5) . .
C4 C2 C5 110.8(6) . .
C3 C2 C5 107.5(6) . .
C1 C2 C5 110.6(5) . .
N1 C6 C8 110.6(5) . .
N1 C6 C7 110.0(5) . .
C8 C6 C7 110.6(6) . .
O2 C9 N2 112.7(5) . .
O2 C9 C10 118.3(5) . .
N2 C9 C10 129.1(5) . .
O2 C9 Zr1 54.4(2) . .
N2 C9 Zr1 58.3(3) . .
C10 C9 Zr1 172.7(4) . .
C13 C10 C9 111.9(5) . .
C13 C10 C11 107.6(5) . .
C9 C10 C11 109.6(5) . .
C13 C10 C12 110.3(6) . .
C9 C10 C12 109.5(4) . .
C11 C10 C12 107.7(6) . .
N2 C14 C15 109.5(6) . .
N2 C14 C16 110.0(6) . .
C15 C14 C16 112.1(6) . .
N3 C17 O3 114.1(5) . .
N3 C17 C18 129.7(6) . .
O3 C17 C18 116.2(5) . .
N3 C17 Zr1 59.3(3) . .
O3 C17 Zr1 54.8(2) . .
C18 C17 Zr1 171.0(4) . .
C19 C18 C17 110.2(5) . .
C19 C18 C20 108.4(6) . .
C17 C18 C20 110.6(5) . .
C19 C18 C21 107.9(6) . .
C17 C18 C21 109.8(5) . .
C20 C18 C21 109.8(6) . .
N3 C22 C24 110.9(5) . .
N3 C22 C23 110.1(5) . .
C24 C22 C23 110.0(6) . .
O4 C25 N4 115.7(6) . .
O4 C25 C26 115.8(5) . .
N4 C25 C26 128.4(6) . .
O4 C25 Zr1 55.3(3) . .
N4 C25 Zr1 60.4(4) . .
C26 C25 Zr1 171.1(4) . .
C27 C26 C28 109.4(7) . .
C27 C26 C25 109.6(6) . .
C28 C26 C25 110.3(6) . .
C27 C26 C29 108.0(7) . .
C28 C26 C29 111.2(6) . .
C25 C26 C29 108.3(7) . .
N4 C30 C31 109.5(5) . .
N4 C30 C32 111.1(5) . .
C31 C30 C32 113.1(8) . .

loop_
_geom_bond_atom_site_label_1
_geom_bond_atom_site_label_2
_geom_bond_distance
_geom_bond_site_symmetry_2
Zr1 O1 2.194(4) .
Zr1 O4 2.198(4) .
Zr1 O3 2.200(3) .
Zr1 O2 2.202(4) .
Zr1 N2 2.289(5) .
Zr1 N3 2.301(5) .
Zr1 N4 2.313(5) .
Zr1 N1 2.315(5) .
Zr1 C25 2.659(7) .
Zr1 C17 2.676(6) .
Zr1 C1 2.685(6) .
Zr1 C9 2.690(5) .
O1 C1 1.303(7) .
O2 C9 1.304(7) .
O3 C17 1.312(7) .
O4 C25 1.283(7) .
N1 C1 1.299(7) .
N1 C6 1.476(7) .
N2 C9 1.316(7) .
N2 C14 1.443(9) .
N3 C17 1.297(7) .
N3 C22 1.468(8) .
N4 C25 1.297(8) .
N4 C30 1.471(7) .
C1 C2 1.540(8) .
C2 C4 1.518(10) .
C2 C3 1.523(9) .
C2 C5 1.544(9) .
C6 C8 1.504(8) .
C6 C7 1.526(10) .
C9 C10 1.529(7) .
C10 C13 1.527(9) .
C10 C11 1.533(9) .
C10 C12 1.535(8) .
C14 C15 1.530(10) .
C14 C16 1.548(9) .
C17 C18 1.541(8) .
C18 C19 1.525(9) .
C18 C20 1.543(10) .
C18 C21 1.562(10) .
C22 C24 1.491(10) .
C22 C23 1.508(10) .
C25 C26 1.554(10) .
C26 C27 1.504(11) .
C26 C28 1.540(11) .
C26 C29 1.591(12) .
C30 C31 1.495(11) .
C30 C32 1.497(10) .
